data_4311143
loop_
_publ_author_name
'Liang Zhao'
'Zhiqiang Xu'
'Hilde Grove'
'Victoria A. Milway'
'Louise N. Dawe'
'Tareque S. M. Abedin'
'Laurence K. Thompson'
'Timothy L. Kelly'
'Rosemary G. Harvey'
'David O. Miller'
'Laura Weeks'
'Joseph G. Shapter'
'Kenneth J. Pope'

_publ_section_title
;
 Supramolecular Mn(II) and Mn(II)/Mn(III) Grid Complexes with
 [Mn9(\m2-O)12] Core Structures. Structural, Magnetic, and Redox
 Properties and Surface Studies
;
_journal_name_full 'Inorganic Chemistry'
_journal_page_first 3812
_journal_page_last 3824
_journal_paper_doi 10.1021/ic030319v
_journal_volume 43
_journal_year 2004
_chemical_formula_sum 'C126 H118 Cl10 Mn11 N42 O20'
_chemical_formula_weight 3499.46
_chemical_name_systematic
;
   ?
;
_space_group_IT_number 82
_symmetry_cell_setting tetragonal
_symmetry_space_group_name_Hall 'I -4'
_symmetry_space_group_name_H-M 'I -4'
_atom_sites_solution_hydrogens geom
_atom_sites_solution_primary direct
_atom_sites_solution_secondary difmap
_audit_creation_method SHELXL-97
_cell_angle_alpha 90.00
_cell_angle_beta 90.00
_cell_angle_gamma 90.00
_cell_formula_units_Z 2
_cell_length_a 18.2700(5)
_cell_length_b 18.2700(5)
_cell_length_c 26.7525(15)
_cell_measurement_reflns_used 6254
_cell_measurement_temperature 193(2)
_cell_measurement_theta_max 26.129
_cell_measurement_theta_min 2.542
_cell_volume 8929.8(6)
_computing_cell_refinement 'Bruker SAINT (Bruker, 1997)'
_computing_data_collection 'Bruker SMART (Bruker, 1997)'
_computing_data_reduction 'Bruker SAINT (Bruker, 1997)'
_computing_molecular_graphics 'teXsan for Windows (MSC, 1997)'
_computing_publication_material 'teXsan for Windows (MSC, 1997)'
_computing_structure_refinement 'SHELXL-97 (Sheldrick, 1997)'
_computing_structure_solution 'SHELXS-97 (Sheldrick, 1990)'
_diffrn_ambient_temperature 193(2)
_diffrn_detector_area_resol_mean 8.192
_diffrn_measured_fraction_theta_full 1.000
_diffrn_measured_fraction_theta_max 1.000
_diffrn_measurement_device_type 'Bruker PLATFORM diffractometer/SMART 1000 CCD area detector'
_diffrn_measurement_method '\w scans'
_diffrn_radiation_monochromator graphite
_diffrn_radiation_source 'fine-focus sealed tube'
_diffrn_radiation_type MoK\a
_diffrn_radiation_wavelength 0.71073
_diffrn_reflns_av_R_equivalents 0.0305
_diffrn_reflns_av_sigmaI/netI 0.0387
_diffrn_reflns_limit_h_max 22
_diffrn_reflns_limit_h_min -22
_diffrn_reflns_limit_k_max 22
_diffrn_reflns_limit_k_min -22
_diffrn_reflns_limit_l_max 33
_diffrn_reflns_limit_l_min -17
_diffrn_reflns_number 24519
_diffrn_reflns_theta_full 26.38
_diffrn_reflns_theta_max 26.38
_diffrn_reflns_theta_min 1.35
_diffrn_standards_decay_% 0
_diffrn_standards_interval_time 0
_diffrn_standards_number 0
_exptl_absorpt_coefficient_mu 0.963
_exptl_absorpt_correction_T_max 0.8612
_exptl_absorpt_correction_T_min 0.7052
_exptl_absorpt_correction_type multi-scan
_exptl_absorpt_process_details 'SADABS (Sheldrick, 1996)'
_exptl_crystal_colour red-orange
_exptl_crystal_density_diffrn 1.301
_exptl_crystal_density_method 'not measured'
_exptl_crystal_description prism
_exptl_crystal_F_000 3546
_exptl_crystal_size_max 0.39
_exptl_crystal_size_mid 0.37
_exptl_crystal_size_min 0.16
_refine_diff_density_max 1.075
_refine_diff_density_min -1.260
_refine_diff_density_rms 0.208
_refine_ls_abs_structure_details 'Flack H D (1983), Acta Cryst. A39, 876-881'
_refine_ls_abs_structure_Flack 0.01(2)
_refine_ls_extinction_method none
_refine_ls_goodness_of_fit_ref 1.078
_refine_ls_hydrogen_treatment mixed
_refine_ls_matrix_type full
_refine_ls_number_parameters 499
_refine_ls_number_reflns 9160
_refine_ls_number_restraints 0
_refine_ls_restrained_S_all 1.078
_refine_ls_R_factor_all 0.0711
_refine_ls_R_factor_gt 0.0612
_refine_ls_shift/su_max 0.000
_refine_ls_shift/su_mean 0.000
_refine_ls_structure_factor_coef Fsqd
_refine_ls_weighting_details 'calc w=1/[\s^2^(Fo^2^)+(0.1497P)^2^+0.0000P] where P=(Fo^2^+2Fc^2^)/3'
_refine_ls_weighting_scheme calc
_refine_ls_wR_factor_gt 0.1842
_refine_ls_wR_factor_ref 0.1948
_reflns_number_gt 7924
_reflns_number_total 9160
_reflns_threshold_expression >2sigma(I)
_cod_data_source_file ic030319v_5.cif
_cod_data_source_block shelxl(5)
_cod_depositor_comments
;
The following automatic conversions were performed:
'_symmetry_cell_setting' value 'Tetragonal' changed to 'tetragonal'
according to '/home/saulius/struct/CIF-dictionaries/cif_core.dic'
dictionary named 'cif_core.dic' version 2.4.1 from 2010-06-29.

Automatic conversion script
Id: cif_fix_enum 1527 2010-12-29 10:47:43Z saulius 
;
_cod_database_code 4311143

loop_
_symmetry_equiv_pos_as_xyz
'x, y, z'
'-x, -y, z'
'y, -x, -z'
'-y, x, -z'
'x+1/2, y+1/2, z+1/2'
'-x+1/2, -y+1/2, z+1/2'
'y+1/2, -x+1/2, -z+1/2'
'-y+1/2, x+1/2, -z+1/2'

loop_
_atom_site_label
_atom_site_type_symbol
_atom_site_fract_x
_atom_site_fract_y
_atom_site_fract_z
_atom_site_U_iso_or_equiv
_atom_site_adp_type
_atom_site_occupancy
_atom_site_symmetry_multiplicity
_atom_site_calc_flag
_atom_site_refinement_flags
_atom_site_disorder_assembly
_atom_site_disorder_group
Mn1 Mn 0.27687(4) 0.57992(4) 0.20503(3) 0.0336(2) Uani 1 1 d . . .
Mn2 Mn 0.18948(4) 0.40551(4) 0.27002(3) 0.03155(19) Uani 1 1 d . . .
Mn3 Mn 0.0000 0.5000 0.2500 0.0282(3) Uani 1 4 d S . .
Mn4 Mn 0.5000 0.5000 0.0000 0.0395(4) Uani 1 4 d S . .
Mn5 Mn 0.5000 0.0000 0.2500 0.0541(5) Uani 1 4 d S . .
Cl1 Cl 0.43275(8) 0.58777(8) 0.04614(6) 0.0512(4) Uani 1 1 d . . .
Cl2 Cl 0.41171(10) 0.04949(13) 0.19491(9) 0.0781(6) Uani 1 1 d . . .
Cl3 Cl 0.4009(8) 1.0202(8) 0.0877(4) 0.120(4) Uani 0.25 1 d P . .
Cl4 Cl 0.1058(7) 0.4217(8) -0.0297(6) 0.130(5) Uani 0.25 1 d P . .
O1 O 0.24319(19) 0.51511(18) 0.26911(15) 0.0354(7) Uani 1 1 d . . .
O2 O 0.12514(19) 0.32922(18) 0.31603(14) 0.0351(7) Uani 1 1 d . . .
O3 O 0.09892(17) 0.44204(18) 0.22499(13) 0.0321(7) Uani 1 1 d . . .
O4 O -0.1966(11) 0.3139(13) 0.5004(7) 0.156(9) Uani 0.50 1 d P . .
O5 O -0.2070(8) 0.1589(12) 0.4914(7) 0.131(8) Uani 0.50 1 d P . .
O6 O -0.3496(12) 0.0787(14) 0.4449(13) 0.206(15) Uani 0.50 1 d P . .
O7 O 0.0000 0.0000 0.1801(7) 0.280(15) Uani 1 2 d S . .
N1 N 0.3479(2) 0.6774(2) 0.1824(2) 0.0411(11) Uani 1 1 d . . .
N2 N 0.3205(2) 0.6309(2) 0.27313(19) 0.0365(9) Uani 1 1 d . . .
N3 N 0.3034(2) 0.6013(2) 0.3187(2) 0.0424(11) Uani 1 1 d . . .
N4 N 0.1948(2) 0.4441(2) 0.34707(17) 0.0342(9) Uani 1 1 d . . .
N5 N 0.0843(3) 0.3039(2) 0.39662(19) 0.0408(10) Uani 1 1 d . . .
N6 N 0.0500(2) 0.2459(2) 0.37200(19) 0.0386(10) Uani 1 1 d . . .
N7 N -0.0110(2) 0.1458(2) 0.3166(2) 0.0435(11) Uani 1 1 d . . .
N8 N 0.2847(2) 0.3243(3) 0.2697(2) 0.0448(11) Uani 1 1 d . . .
N9 N 0.2044(2) 0.3645(2) 0.19434(18) 0.0370(9) Uani 1 1 d . . .
N10 N 0.1581(2) 0.3895(2) 0.15652(17) 0.0363(9) Uani 1 1 d . . .
N11 N 0.0000 0.5000 0.1685(2) 0.0292(11) Uani 1 2 d S . .
C1 C 0.3563(4) 0.7033(3) 0.1375(3) 0.0512(14) Uani 1 1 d . . .
C2 C 0.4009(4) 0.7634(4) 0.1257(3) 0.0590(17) Uani 1 1 d . . .
C3 C 0.4372(4) 0.7966(3) 0.1644(3) 0.0568(17) Uani 1 1 d . . .
C4 C 0.4290(3) 0.7707(3) 0.2124(3) 0.0490(15) Uani 1 1 d . . .
C5 C 0.3829(3) 0.7109(3) 0.2208(2) 0.0398(12) Uani 1 1 d . . .
C6 C 0.3705(3) 0.6806(3) 0.2710(2) 0.0378(11) Uani 1 1 d . . .
C7 C 0.4136(4) 0.7061(4) 0.3156(3) 0.0551(16) Uani 1 1 d . . .
C8 C 0.2614(3) 0.5426(3) 0.3112(2) 0.0354(11) Uani 1 1 d . . .
C9 C 0.2316(3) 0.5056(3) 0.3581(2) 0.0376(11) Uani 1 1 d . . .
C10 C 0.2401(4) 0.5289(3) 0.4068(3) 0.0535(15) Uani 1 1 d . . .
C11 C 0.2103(4) 0.4893(4) 0.4436(2) 0.0616(18) Uani 1 1 d . . .
C12 C 0.1699(4) 0.4256(3) 0.4329(2) 0.0540(15) Uani 1 1 d . . .
C13 C 0.1639(3) 0.4058(3) 0.3828(2) 0.0368(11) Uani 1 1 d . . .
C14 C 0.1217(3) 0.3413(3) 0.3642(2) 0.0349(10) Uani 1 1 d . . .
C15 C -0.0020(3) 0.2118(3) 0.3943(2) 0.0419(12) Uani 1 1 d . . .
C16 C -0.0326(4) 0.2305(3) 0.4444(3) 0.0546(15) Uani 1 1 d . . .
C17 C -0.0338(3) 0.1510(3) 0.3636(3) 0.0448(14) Uani 1 1 d . . .
C18 C -0.0860(3) 0.1029(3) 0.3831(3) 0.0591(18) Uani 1 1 d . . .
C19 C -0.1143(4) 0.0504(4) 0.3531(4) 0.070(2) Uani 1 1 d . . .
C20 C -0.0903(4) 0.0450(4) 0.3020(4) 0.066(2) Uani 1 1 d . . .
C21 C -0.0386(3) 0.0940(3) 0.2874(3) 0.0544(16) Uani 1 1 d . . .
C22 C 0.3240(3) 0.3058(4) 0.3089(3) 0.0584(17) Uani 1 1 d . . .
C23 C 0.3749(4) 0.2504(5) 0.3088(4) 0.073(2) Uani 1 1 d . . .
C24 C 0.3861(3) 0.2131(4) 0.2644(4) 0.070(2) Uani 1 1 d . . .
C25 C 0.3485(3) 0.2334(3) 0.2236(3) 0.0572(17) Uani 1 1 d . . .
C26 C 0.2965(3) 0.2895(3) 0.2269(3) 0.0455(14) Uani 1 1 d . . .
C27 C 0.2507(3) 0.3129(3) 0.1831(3) 0.0416(13) Uani 1 1 d . . .
C28 C 0.2560(3) 0.2773(3) 0.1336(3) 0.0532(15) Uani 1 1 d . . .
C29 C 0.1081(3) 0.4295(3) 0.1774(2) 0.0325(10) Uani 1 1 d . . .
C30 C 0.0526(3) 0.4649(3) 0.1436(2) 0.0334(10) Uani 1 1 d . . .
C31 C 0.0548(3) 0.4637(3) 0.0912(2) 0.0413(12) Uani 1 1 d . . .
C32 C 0.0000 0.5000 0.0664(3) 0.051(2) Uani 1 2 d S . .
H1 H 0.3310 0.6805 0.1110 0.064 Uiso 1 1 d . . .
H2 H 0.4066 0.7793 0.0920 0.075 Uiso 1 1 d . . .
H3 H 0.4679 0.8375 0.1581 0.066 Uiso 1 1 d . . .
H4 H 0.4541 0.7934 0.2397 0.059 Uiso 1 1 d . . .
H5 H 0.3904 0.6914 0.3456 0.065 Uiso 1 1 d . . .
H6 H 0.4620 0.6863 0.3145 0.065 Uiso 1 1 d . . .
H7 H 0.4172 0.7585 0.3151 0.065 Uiso 1 1 d . . .
H8 H 0.2661 0.5726 0.4146 0.064 Uiso 1 1 d . . .
H9 H 0.2161 0.5045 0.4775 0.071 Uiso 1 1 d . . .
H10 H 0.1465 0.3977 0.4581 0.062 Uiso 1 1 d . . .
H11 H -0.0010 0.2120 0.4698 0.063 Uiso 1 1 d . . .
H12 H -0.0361 0.2821 0.4475 0.063 Uiso 1 1 d . . .
H13 H -0.0796 0.2092 0.4480 0.063 Uiso 1 1 d . . .
H14 H -0.1021 0.1076 0.4167 0.070 Uiso 1 1 d . . .
H15 H -0.1478 0.0151 0.3646 0.088 Uiso 1 1 d . . .
H16 H -0.1094 0.0097 0.2804 0.074 Uiso 1 1 d . . .
H17 H -0.0231 0.0930 0.2534 0.065 Uiso 1 1 d . . .
H18 H 0.3174 0.3333 0.3388 0.071 Uiso 1 1 d . . .
H19 H 0.4016 0.2387 0.3385 0.088 Uiso 1 1 d . . .
H20 H 0.4200 0.1733 0.2630 0.089 Uiso 1 1 d . . .
H21 H 0.3572 0.2095 0.1924 0.068 Uiso 1 1 d . . .
H22 H 0.2616 0.2260 0.1368 0.062 Uiso 1 1 d . . .
H23 H 0.2119 0.2869 0.1149 0.062 Uiso 1 1 d . . .
H24 H 0.2962 0.2969 0.1154 0.062 Uiso 1 1 d . . .
H25 H 0.0926 0.4391 0.0738 0.048 Uiso 1 1 d . . .
H26 H 0.0000 0.5000 0.0388 0.036 Uiso 1 2 d S . .

loop_
_atom_site_aniso_label
_atom_site_aniso_U_11
_atom_site_aniso_U_22
_atom_site_aniso_U_33
_atom_site_aniso_U_23
_atom_site_aniso_U_13
_atom_site_aniso_U_12
Mn1 0.0293(4) 0.0266(3) 0.0450(4) 0.0025(3) 0.0038(3) 0.0000(3)
Mn2 0.0295(4) 0.0282(3) 0.0369(4) 0.0037(3) -0.0014(3) -0.0015(3)
Mn3 0.0290(4) 0.0290(4) 0.0268(7) 0.000 0.000 0.000
Mn4 0.0365(5) 0.0365(5) 0.0455(9) 0.000 0.000 0.000
Mn5 0.0474(6) 0.0474(6) 0.0675(13) 0.000 0.000 0.000
Cl1 0.0535(8) 0.0429(7) 0.0573(9) -0.0036(6) 0.0089(7) 0.0043(6)
Cl2 0.0495(9) 0.0948(14) 0.0899(15) 0.0208(12) -0.0024(9) 0.0158(9)
Cl3 0.142(10) 0.151(11) 0.069(6) -0.012(6) 0.005(6) 0.055(9)
Cl4 0.114(9) 0.150(11) 0.127(10) -0.025(8) 0.078(8) 0.023(8)
O1 0.0366(17) 0.0283(15) 0.041(2) 0.0010(15) -0.0040(16) -0.0071(13)
O2 0.0340(17) 0.0308(16) 0.0404(19) 0.0047(15) -0.0011(15) -0.0065(13)
O3 0.0315(16) 0.0346(16) 0.0303(17) -0.0016(14) 0.0009(14) 0.0065(13)
O4 0.159(17) 0.22(2) 0.093(11) -0.032(14) -0.027(12) 0.100(17)
O5 0.077(8) 0.203(19) 0.114(12) 0.102(13) -0.020(8) -0.023(10)
O6 0.116(14) 0.18(2) 0.32(4) -0.16(2) 0.01(2) -0.001(14)
O7 0.35(3) 0.40(4) 0.091(11) 0.000 0.000 -0.16(3)
N1 0.039(2) 0.026(2) 0.058(3) -0.0007(19) 0.015(2) -0.0014(16)
N2 0.0298(19) 0.0271(19) 0.053(3) 0.0029(19) 0.0023(19) -0.0017(15)
N3 0.037(2) 0.037(2) 0.054(3) 0.000(2) 0.000(2) -0.0079(18)
N4 0.0296(19) 0.0303(19) 0.043(2) 0.0024(18) -0.0064(17) -0.0030(16)
N5 0.043(2) 0.034(2) 0.046(3) 0.0073(19) 0.002(2) -0.0047(17)
N6 0.034(2) 0.031(2) 0.051(3) 0.0046(19) 0.0001(19) -0.0040(17)
N7 0.030(2) 0.031(2) 0.069(3) 0.005(2) -0.001(2) -0.0032(17)
N8 0.035(2) 0.045(2) 0.054(3) 0.013(2) 0.000(2) 0.0021(18)
N9 0.0302(19) 0.032(2) 0.049(3) 0.0011(19) 0.0019(18) 0.0032(16)
N10 0.035(2) 0.035(2) 0.039(2) -0.0025(18) 0.0014(18) 0.0049(17)
N11 0.027(3) 0.034(3) 0.026(3) 0.000 0.000 0.000(2)
C1 0.053(3) 0.041(3) 0.060(4) 0.003(3) 0.012(3) -0.002(2)
C2 0.057(4) 0.046(3) 0.074(5) 0.009(3) 0.019(3) -0.004(3)
C3 0.056(4) 0.036(3) 0.078(5) 0.003(3) 0.022(3) -0.005(3)
C4 0.042(3) 0.028(2) 0.076(5) -0.001(3) 0.012(3) -0.008(2)
C5 0.031(2) 0.025(2) 0.064(4) 0.002(2) 0.011(2) 0.0028(18)
C6 0.031(2) 0.029(2) 0.054(3) -0.001(2) 0.008(2) 0.0003(18)
C7 0.048(3) 0.050(3) 0.067(4) 0.005(3) -0.008(3) -0.019(3)
C8 0.025(2) 0.030(2) 0.051(3) 0.007(2) 0.002(2) 0.0001(17)
C9 0.037(2) 0.032(2) 0.044(3) 0.005(2) -0.001(2) -0.0077(19)
C10 0.067(4) 0.044(3) 0.049(4) -0.004(3) -0.006(3) -0.021(3)
C11 0.091(5) 0.054(4) 0.040(3) -0.013(3) -0.001(3) -0.028(3)
C12 0.070(4) 0.047(3) 0.045(3) 0.006(3) -0.009(3) -0.020(3)
C13 0.041(3) 0.032(2) 0.038(3) 0.005(2) -0.004(2) -0.0026(19)
C14 0.033(2) 0.032(2) 0.040(3) 0.006(2) -0.001(2) -0.0014(19)
C15 0.039(3) 0.030(2) 0.057(3) 0.014(2) 0.007(2) 0.003(2)
C16 0.058(4) 0.049(3) 0.057(4) 0.013(3) 0.017(3) -0.006(3)
C17 0.029(2) 0.030(2) 0.076(4) 0.017(3) -0.005(3) -0.0032(19)
C18 0.040(3) 0.045(3) 0.093(5) 0.031(3) 0.002(3) -0.011(2)
C19 0.044(3) 0.052(4) 0.115(7) 0.026(4) -0.013(4) -0.019(3)
C20 0.046(3) 0.049(3) 0.103(6) 0.004(4) -0.017(4) -0.018(3)
C21 0.043(3) 0.040(3) 0.080(5) 0.002(3) 0.002(3) -0.007(2)
C22 0.036(3) 0.065(4) 0.075(5) 0.021(3) -0.003(3) 0.006(3)
C23 0.041(3) 0.081(5) 0.096(6) 0.048(5) 0.004(4) 0.013(3)
C24 0.032(3) 0.053(4) 0.126(8) 0.028(4) 0.004(4) 0.010(3)
C25 0.036(3) 0.040(3) 0.096(5) 0.012(3) 0.009(3) 0.009(2)
C26 0.029(2) 0.030(2) 0.078(4) 0.010(3) 0.009(3) -0.0014(19)
C27 0.031(2) 0.027(2) 0.067(4) 0.002(2) 0.010(2) 0.0000(18)
C28 0.048(3) 0.042(3) 0.069(4) -0.012(3) 0.015(3) 0.006(2)
C29 0.031(2) 0.030(2) 0.036(3) -0.0018(19) -0.0032(19) 0.0000(18)
C30 0.030(2) 0.032(2) 0.038(3) -0.001(2) -0.002(2) 0.0030(18)
C31 0.034(3) 0.054(3) 0.035(3) -0.003(2) 0.004(2) 0.011(2)
C32 0.052(5) 0.081(6) 0.020(3) 0.000 0.000 0.007(4)

loop_
_atom_type_symbol
_atom_type_description
_atom_type_scat_dispersion_real
_atom_type_scat_dispersion_imag
_atom_type_scat_source
C C 0.0033 0.0016 'International Tables Vol C Tables 4.2.6.8 and 6.1.1.4'
H H 0.0000 0.0000 'International Tables Vol C Tables 4.2.6.8 and 6.1.1.4'
N N 0.0061 0.0033 'International Tables Vol C Tables 4.2.6.8 and 6.1.1.4'
O O 0.0106 0.0060 'International Tables Vol C Tables 4.2.6.8 and 6.1.1.4'
Mn Mn 0.3368 0.7283 'International Tables Vol C Tables 4.2.6.8 and 6.1.1.4'
Cl Cl 0.1484 0.1585 'International Tables Vol C Tables 4.2.6.8 and 6.1.1.4'

loop_
_geom_angle_atom_site_label_1
_geom_angle_atom_site_label_2
_geom_angle_atom_site_label_3
_geom_angle
_geom_angle_site_symmetry_1
_geom_angle_site_symmetry_3
_geom_angle_publ_flag
O1 Mn1 N6 123.87(15) . 8 ?
O1 Mn1 O2 99.13(13) . 8 ?
N6 Mn1 O2 71.34(15) 8 8 ?
O1 Mn1 N2 71.30(14) . . ?
N6 Mn1 N2 164.42(16) 8 . ?
O2 Mn1 N2 112.11(15) 8 . ?
O1 Mn1 N7 88.79(16) . 8 ?
N6 Mn1 N7 71.99(18) 8 8 ?
O2 Mn1 N7 140.25(17) 8 8 ?
N2 Mn1 N7 107.35(18) . 8 ?
O1 Mn1 N1 142.59(17) . . ?
N6 Mn1 N1 93.09(19) 8 . ?
O2 Mn1 N1 98.12(15) 8 . ?
N2 Mn1 N1 71.49(18) . . ?
N7 Mn1 N1 98.63(16) 8 . ?
O3 Mn2 N9 71.49(14) . . ?
O3 Mn2 N4 117.60(14) . . ?
N9 Mn2 N4 170.12(16) . . ?
O3 Mn2 O2 95.67(13) . . ?
N9 Mn2 O2 111.69(15) . . ?
N4 Mn2 O2 72.52(15) . . ?
O3 Mn2 O1 93.08(13) . . ?
N9 Mn2 O1 104.10(15) . . ?
N4 Mn2 O1 72.58(15) . . ?
O2 Mn2 O1 144.11(14) . . ?
O3 Mn2 N8 141.64(17) . . ?
N9 Mn2 N8 71.22(18) . . ?
N4 Mn2 N8 100.28(18) . . ?
O2 Mn2 N8 89.85(15) . . ?
O1 Mn2 N8 104.34(15) . . ?
N11 Mn3 N11 180.0 . 7_455 ?
N11 Mn3 O3 107.71(9) . 8 ?
N11 Mn3 O3 72.29(9) 7_455 8 ?
N11 Mn3 O3 72.29(9) . . ?
N11 Mn3 O3 107.72(9) 7_455 . ?
O3 Mn3 O3 95.31(5) 8 . ?
N11 Mn3 O3 107.71(9) . 7_455 ?
N11 Mn3 O3 72.29(9) 7_455 7_455 ?
O3 Mn3 O3 144.57(18) 8 7_455 ?
O3 Mn3 O3 95.31(5) . 7_455 ?
N11 Mn3 O3 72.29(9) . 2_565 ?
N11 Mn3 O3 107.71(9) 7_455 2_565 ?
O3 Mn3 O3 95.31(5) 8 2_565 ?
O3 Mn3 O3 144.57(18) . 2_565 ?
O3 Mn3 O3 95.31(5) 7_455 2_565 ?
Cl1 Mn4 Cl1 105.78(4) . 3_565 ?
Cl1 Mn4 Cl1 117.14(8) . 2_665 ?
Cl1 Mn4 Cl1 105.78(4) 3_565 2_665 ?
Cl1 Mn4 Cl1 105.78(4) . 4_655 ?
Cl1 Mn4 Cl1 117.14(8) 3_565 4_655 ?
Cl1 Mn4 Cl1 105.78(4) 2_665 4_655 ?
Cl2 Mn5 Cl2 112.86(6) 8_545 . ?
Cl2 Mn5 Cl2 102.88(11) 8_545 7 ?
Cl2 Mn5 Cl2 112.86(6) . 7 ?
Cl2 Mn5 Cl2 112.86(6) 8_545 2_655 ?
Cl2 Mn5 Cl2 102.89(11) . 2_655 ?
Cl2 Mn5 Cl2 112.86(6) 7 2_655 ?
C8 O1 Mn1 114.1(3) . . ?
C8 O1 Mn2 117.2(3) . . ?
Mn1 O1 Mn2 128.52(18) . . ?
C14 O2 Mn1 112.7(3) . 7_455 ?
C14 O2 Mn2 118.0(3) . . ?
Mn1 O2 Mn2 128.38(18) 7_455 . ?
C29 O3 Mn2 113.2(3) . . ?
C29 O3 Mn3 119.1(3) . . ?
Mn2 O3 Mn3 127.64(16) . . ?
C1 N1 C5 118.7(5) . . ?
C1 N1 Mn1 126.4(4) . . ?
C5 N1 Mn1 114.8(4) . . ?
C6 N2 N3 118.6(5) . . ?
C6 N2 Mn1 121.3(4) . . ?
N3 N2 Mn1 119.2(3) . . ?
C8 N3 N2 108.3(5) . . ?
C13 N4 C9 120.1(5) . . ?
C13 N4 Mn2 119.8(3) . . ?
C9 N4 Mn2 120.0(4) . . ?
C14 N5 N6 108.7(5) . . ?
C15 N6 N5 118.8(5) . . ?
C15 N6 Mn1 122.3(4) . 7_455 ?
N5 N6 Mn1 118.7(3) . 7_455 ?
C17 N7 C21 119.3(5) . . ?
C17 N7 Mn1 115.4(4) . 7_455 ?
C21 N7 Mn1 125.1(5) . 7_455 ?
C22 N8 C26 118.4(5) . . ?
C22 N8 Mn2 125.5(5) . . ?
C26 N8 Mn2 115.9(4) . . ?
C27 N9 N10 117.7(5) . . ?
C27 N9 Mn2 123.0(4) . . ?
N10 N9 Mn2 119.0(3) . . ?
C29 N10 N9 107.4(4) . . ?
C30 N11 C30 120.1(6) 2_565 . ?
C30 N11 Mn3 120.0(3) 2_565 . ?
C30 N11 Mn3 120.0(3) . . ?
N1 C1 C2 124.1(7) . . ?
N1 C1 H1 118.5(6) . . ?
C2 C1 H1 117.4(7) . . ?
C3 C2 C1 117.1(7) . . ?
C3 C2 H2 121.8(6) . . ?
C1 C2 H2 121.1(8) . . ?
C2 C3 C4 120.0(6) . . ?
C2 C3 H3 119.9(8) . . ?
C4 C3 H3 120.1(8) . . ?
C3 C4 C5 119.0(6) . . ?
C3 C4 H4 120.7(5) . . ?
C5 C4 H4 120.3(7) . . ?
N1 C5 C4 121.1(6) . . ?
N1 C5 C6 116.7(4) . . ?
C4 C5 C6 122.3(6) . . ?
N2 C6 C5 114.5(5) . . ?
N2 C6 C7 123.7(5) . . ?
C5 C6 C7 121.8(5) . . ?
C6 C7 H5 110.4(5) . . ?
C6 C7 H6 110.0(7) . . ?
H5 C7 H6 109.5(7) . . ?
C6 C7 H7 109.5(6) . . ?
H5 C7 H7 109.0(8) . . ?
H6 C7 H7 108.3(6) . . ?
O1 C8 N3 126.8(5) . . ?
O1 C8 C9 117.3(4) . . ?
N3 C8 C9 116.0(5) . . ?
N4 C9 C10 121.4(5) . . ?
N4 C9 C8 111.7(5) . . ?
C10 C9 C8 126.9(5) . . ?
C11 C10 C9 118.9(5) . . ?
C11 C10 H8 119.6(6) . . ?
C9 C10 H8 121.5(6) . . ?
C10 C11 C12 120.7(6) . . ?
C10 C11 H9 119.7(6) . . ?
C12 C11 H9 119.6(7) . . ?
C13 C12 C11 116.9(6) . . ?
C13 C12 H10 120.6(6) . . ?
C11 C12 H10 122.4(6) . . ?
N4 C13 C12 121.9(5) . . ?
N4 C13 C14 113.6(5) . . ?
C12 C13 C14 124.5(5) . . ?
N5 C14 O2 126.4(5) . . ?
N5 C14 C13 117.7(5) . . ?
O2 C14 C13 115.9(4) . . ?
N6 C15 C16 125.8(6) . . ?
N6 C15 C17 113.0(6) . . ?
C16 C15 C17 121.2(5) . . ?
C15 C16 H11 109.5(6) . . ?
C15 C16 H12 109.3(5) . . ?
H11 C16 H12 109.2(7) . . ?
C15 C16 H13 109.7(7) . . ?
H11 C16 H13 109.4(6) . . ?
H12 C16 H13 109.7(7) . . ?
N7 C17 C18 121.5(6) . . ?
N7 C17 C15 116.9(5) . . ?
C18 C17 C15 121.6(7) . . ?
C19 C18 C17 118.9(8) . . ?
C19 C18 H14 120.5(6) . . ?
C17 C18 H14 120.6(7) . . ?
C18 C19 C20 119.8(6) . . ?
C18 C19 H15 122.7(10) . . ?
C20 C19 H15 117.5(9) . . ?
C21 C20 C19 116.1(7) . . ?
C21 C20 H16 122.4(9) . . ?
C19 C20 H16 121.5(7) . . ?
N7 C21 C20 124.3(8) . . ?
N7 C21 H17 117.6(6) . . ?
C20 C21 H17 118.0(7) . . ?
N8 C22 C23 124.0(8) . . ?
N8 C22 H18 117.6(6) . . ?
C23 C22 H18 118.4(7) . . ?
C22 C23 C24 117.6(7) . . ?
C22 C23 H19 120.6(10) . . ?
C24 C23 H19 121.8(8) . . ?
C25 C24 C23 119.0(6) . . ?
C25 C24 H20 120.7(10) . . ?
C23 C24 H20 120.3(9) . . ?
C24 C25 C26 119.9(8) . . ?
C24 C25 H21 119.8(6) . . ?
C26 C25 H21 120.3(7) . . ?
N8 C26 C25 121.1(6) . . ?
N8 C26 C27 116.5(5) . . ?
C25 C26 C27 122.4(6) . . ?
N9 C27 C28 124.6(6) . . ?
N9 C27 C26 112.9(6) . . ?
C28 C27 C26 122.5(5) . . ?
C27 C28 H22 111.2(7) . . ?
C27 C28 H23 109.2(5) . . ?
H22 C28 H23 108.4(6) . . ?
C27 C28 H24 110.3(6) . . ?
H22 C28 H24 109.6(6) . . ?
H23 C28 H24 108.1(7) . . ?
N10 C29 O3 127.6(5) . . ?
N10 C29 C30 117.3(5) . . ?
O3 C29 C30 115.1(4) . . ?
N11 C30 C31 121.8(5) . . ?
N11 C30 C29 113.1(5) . . ?
C31 C30 C29 125.1(4) . . ?
C32 C31 C30 117.1(5) . . ?
C32 C31 H25 121.5(6) . . ?
C30 C31 H25 121.3(5) . . ?
C31 C32 C31 122.0(7) . 2_565 ?
C31 C32 H26 119.0(4) . . ?
C31 C32 H26 119.0(4) 2_565 . ?

loop_
_geom_bond_atom_site_label_1
_geom_bond_atom_site_label_2
_geom_bond_distance
_geom_bond_site_symmetry_2
_geom_bond_publ_flag
Mn1 O1 2.172(4) . ?
Mn1 N6 2.172(5) 8 ?
Mn1 O2 2.181(3) 8 ?
Mn1 N2 2.196(5) . ?
Mn1 N7 2.256(4) 8 ?
Mn1 N1 2.286(4) . ?
Mn2 O3 2.153(3) . ?
Mn2 N9 2.176(5) . ?
Mn2 N4 2.180(5) . ?
Mn2 O2 2.200(3) . ?
Mn2 O1 2.230(3) . ?
Mn2 N8 2.286(5) . ?
Mn3 N11 2.180(6) . ?
Mn3 N11 2.180(6) 7_455 ?
Mn3 O3 2.199(3) 8 ?
Mn3 O3 2.199(3) . ?
Mn3 O3 2.199(3) 7_455 ?
Mn3 O3 2.199(3) 2_565 ?
Mn4 Cl1 2.3674(14) . ?
Mn4 Cl1 2.3674(14) 3_565 ?
Mn4 Cl1 2.3675(14) 2_665 ?
Mn4 Cl1 2.3675(14) 4_655 ?
Mn5 Cl2 2.3647(19) 8_545 ?
Mn5 Cl2 2.3647(19) . ?
Mn5 Cl2 2.3648(19) 7 ?
Mn5 Cl2 2.3648(19) 2_655 ?
O1 C8 1.278(7) . ?
O2 C14 1.310(7) . ?
O2 Mn1 2.181(3) 7_455 ?
O3 C29 1.304(6) . ?
N1 C1 1.300(9) . ?
N1 C5 1.354(8) . ?
N2 C6 1.288(6) . ?
N2 N3 1.370(7) . ?
N3 C8 1.334(7) . ?
N4 C13 1.313(7) . ?
N4 C9 1.343(7) . ?
N5 C14 1.298(7) . ?
N5 N6 1.396(7) . ?
N6 C15 1.284(7) . ?
N6 Mn1 2.172(5) 7_455 ?
N7 C17 1.326(9) . ?
N7 C21 1.328(9) . ?
N7 Mn1 2.256(4) 7_455 ?
N8 C22 1.315(8) . ?
N8 C26 1.328(9) . ?
N9 C27 1.301(7) . ?
N9 N10 1.396(6) . ?
N10 C29 1.297(6) . ?
N11 C30 1.333(6) 2_565 ?
N11 C30 1.333(6) . ?
C1 C2 1.404(9) . ?
C1 H1 0.943(7) . ?
C2 C3 1.372(11) . ?
C2 H2 0.954(8) . ?
C3 C4 1.376(11) . ?
C3 H3 0.950(6) . ?
C4 C5 1.397(7) . ?
C4 H4 0.957(7) . ?
C5 C6 1.471(9) . ?
C6 C7 1.506(9) . ?
C7 H5 0.945(7) . ?
C7 H6 0.954(7) . ?
C7 H7 0.960(6) . ?
C8 C9 1.524(8) . ?
C9 C10 1.380(9) . ?
C10 C11 1.338(10) . ?
C10 H8 0.952(6) . ?
C11 C12 1.408(8) . ?
C11 H9 0.953(6) . ?
C12 C13 1.392(9) . ?
C12 H10 0.948(6) . ?
C13 C14 1.493(7) . ?
C15 C16 1.492(9) . ?
C15 C17 1.499(9) . ?
C16 H11 0.953(7) . ?
C16 H12 0.949(6) . ?
C16 H13 0.948(7) . ?
C17 C18 1.399(7) . ?
C18 C19 1.353(12) . ?
C18 H14 0.949(8) . ?
C19 C20 1.438(13) . ?
C19 H15 0.942(6) . ?
C20 C21 1.360(9) . ?
C20 H16 0.934(7) . ?
C21 H17 0.953(8) . ?
C22 C23 1.374(10) . ?
C22 H18 0.953(8) . ?
C23 C24 1.386(13) . ?
C23 H19 0.957(8) . ?
C24 C25 1.344(12) . ?
C24 H20 0.955(6) . ?
C25 C26 1.399(8) . ?
C25 H21 0.955(8) . ?
C26 C27 1.502(9) . ?
C27 C28 1.479(10) . ?
C28 H22 0.947(6) . ?
C28 H23 0.965(7) . ?
C28 H24 0.951(6) . ?
C29 C30 1.504(7) . ?
C30 C31 1.402(8) . ?
C31 C32 1.372(6) . ?
C31 H25 0.947(5) . ?
C32 C31 1.372(6) 2_565 ?
C32 H26 0.738(7) . ?

loop_
_geom_torsion_atom_site_label_1
_geom_torsion_atom_site_label_2
_geom_torsion_atom_site_label_3
_geom_torsion_atom_site_label_4
_geom_torsion
_geom_torsion_site_symmetry_1
_geom_torsion_site_symmetry_2
_geom_torsion_site_symmetry_3
_geom_torsion_site_symmetry_4
_geom_torsion_publ_flag
N6 Mn1 O1 C8 -179.4(3) 8 . . . ?
O2 Mn1 O1 C8 -105.8(3) 8 . . . ?
N2 Mn1 O1 C8 4.5(3) . . . . ?
N7 Mn1 O1 C8 113.3(3) 8 . . . ?
N1 Mn1 O1 C8 10.7(4) . . . . ?
N6 Mn1 O1 Mn2 5.4(3) 8 . . . ?
O2 Mn1 O1 Mn2 79.0(2) 8 . . . ?
N2 Mn1 O1 Mn2 -170.6(2) . . . . ?
N7 Mn1 O1 Mn2 -61.8(2) 8 . . . ?
N1 Mn1 O1 Mn2 -164.5(2) . . . . ?
O3 Mn2 O1 C8 128.1(3) . . . . ?
N9 Mn2 O1 C8 -160.3(3) . . . . ?
N4 Mn2 O1 C8 10.1(3) . . . . ?
O2 Mn2 O1 C8 24.0(4) . . . . ?
N8 Mn2 O1 C8 -86.4(4) . . . . ?
O3 Mn2 O1 Mn1 -56.9(2) . . . . ?
N9 Mn2 O1 Mn1 14.8(2) . . . . ?
N4 Mn2 O1 Mn1 -174.9(2) . . . . ?
O2 Mn2 O1 Mn1 -161.00(18) . . . . ?
N8 Mn2 O1 Mn1 88.6(2) . . . . ?
O3 Mn2 O2 C14 -118.3(3) . . . . ?
N9 Mn2 O2 C14 169.4(3) . . . . ?
N4 Mn2 O2 C14 -1.1(3) . . . . ?
O1 Mn2 O2 C14 -15.0(5) . . . . ?
N8 Mn2 O2 C14 99.8(4) . . . . ?
O3 Mn2 O2 Mn1 73.5(2) . . . 7_455 ?
N9 Mn2 O2 Mn1 1.2(3) . . . 7_455 ?
N4 Mn2 O2 Mn1 -169.3(2) . . . 7_455 ?
O1 Mn2 O2 Mn1 176.76(17) . . . 7_455 ?
N8 Mn2 O2 Mn1 -68.5(2) . . . 7_455 ?
N9 Mn2 O3 C29 -9.5(3) . . . . ?
N4 Mn2 O3 C29 166.2(3) . . . . ?
O2 Mn2 O3 C29 -120.5(3) . . . . ?
O1 Mn2 O3 C29 94.3(3) . . . . ?
N8 Mn2 O3 C29 -23.6(5) . . . . ?
N9 Mn2 O3 Mn3 173.4(2) . . . . ?
N4 Mn2 O3 Mn3 -10.8(3) . . . . ?
O2 Mn2 O3 Mn3 62.4(2) . . . . ?
O1 Mn2 O3 Mn3 -82.7(2) . . . . ?
N8 Mn2 O3 Mn3 159.4(2) . . . . ?
N11 Mn3 O3 C29 -5.7(3) . . . . ?
N11 Mn3 O3 C29 174.3(3) 7_455 . . . ?
O3 Mn3 O3 C29 -112.6(3) 8 . . . ?
O3 Mn3 O3 C29 101.3(3) 7_455 . . . ?
O3 Mn3 O3 C29 -5.7(3) 2_565 . . . ?
N11 Mn3 O3 Mn2 171.2(2) . . . . ?
N11 Mn3 O3 Mn2 -8.8(2) 7_455 . . . ?
O3 Mn3 O3 Mn2 64.3(2) 8 . . . ?
O3 Mn3 O3 Mn2 -81.9(2) 7_455 . . . ?
O3 Mn3 O3 Mn2 171.2(2) 2_565 . . . ?
O1 Mn1 N1 C1 179.8(4) . . . . ?
N6 Mn1 N1 C1 8.1(5) 8 . . . ?
O2 Mn1 N1 C1 -63.4(5) 8 . . . ?
N2 Mn1 N1 C1 -174.1(5) . . . . ?
N7 Mn1 N1 C1 80.4(5) 8 . . . ?
O1 Mn1 N1 C5 -1.4(5) . . . . ?
N6 Mn1 N1 C5 -173.1(4) 8 . . . ?
O2 Mn1 N1 C5 115.3(3) 8 . . . ?
N2 Mn1 N1 C5 4.7(3) . . . . ?
N7 Mn1 N1 C5 -100.8(4) 8 . . . ?
O1 Mn1 N2 C6 166.2(4) . . . . ?
N6 Mn1 N2 C6 -1.5(8) 8 . . . ?
O2 Mn1 N2 C6 -101.4(4) 8 . . . ?
N7 Mn1 N2 C6 83.6(4) 8 . . . ?
N1 Mn1 N2 C6 -9.9(4) . . . . ?
O1 Mn1 N2 N3 -3.0(3) . . . . ?
N6 Mn1 N2 N3 -170.6(5) 8 . . . ?
O2 Mn1 N2 N3 89.5(4) 8 . . . ?
N7 Mn1 N2 N3 -85.6(4) 8 . . . ?
N1 Mn1 N2 N3 -179.1(4) . . . . ?
C6 N2 N3 C8 -168.5(4) . . . . ?
Mn1 N2 N3 C8 0.9(5) . . . . ?
O3 Mn2 N4 C13 90.9(4) . . . . ?
N9 Mn2 N4 C13 -113.1(9) . . . . ?
O2 Mn2 N4 C13 3.6(4) . . . . ?
O1 Mn2 N4 C13 175.1(4) . . . . ?
N8 Mn2 N4 C13 -82.9(4) . . . . ?
O3 Mn2 N4 C9 -91.2(4) . . . . ?
N9 Mn2 N4 C9 64.8(10) . . . . ?
O2 Mn2 N4 C9 -178.5(4) . . . . ?
O1 Mn2 N4 C9 -7.0(4) . . . . ?
N8 Mn2 N4 C9 95.0(4) . . . . ?
C14 N5 N6 C15 -164.8(5) . . . . ?
C14 N5 N6 Mn1 9.7(5) . . . 7_455 ?
O3 Mn2 N8 C22 -166.2(4) . . . . ?
N9 Mn2 N8 C22 179.7(5) . . . . ?
N4 Mn2 N8 C22 5.0(5) . . . . ?
O2 Mn2 N8 C22 -67.2(5) . . . . ?
O1 Mn2 N8 C22 79.4(5) . . . . ?
O3 Mn2 N8 C26 8.3(5) . . . . ?
N9 Mn2 N8 C26 -5.8(4) . . . . ?
N4 Mn2 N8 C26 179.5(4) . . . . ?
O2 Mn2 N8 C26 107.3(4) . . . . ?
O1 Mn2 N8 C26 -106.1(4) . . . . ?
O3 Mn2 N9 C27 -165.1(4) . . . . ?
N4 Mn2 N9 C27 37.3(11) . . . . ?
O2 Mn2 N9 C27 -76.3(4) . . . . ?
O1 Mn2 N9 C27 106.4(4) . . . . ?
N8 Mn2 N9 C27 5.8(4) . . . . ?
O3 Mn2 N9 N10 8.9(3) . . . . ?
N4 Mn2 N9 N10 -148.7(8) . . . . ?
O2 Mn2 N9 N10 97.7(3) . . . . ?
O1 Mn2 N9 N10 -79.6(3) . . . . ?
N8 Mn2 N9 N10 179.8(4) . . . . ?
C27 N9 N10 C29 167.9(5) . . . . ?
Mn2 N9 N10 C29 -6.4(5) . . . . ?
N11 Mn3 N11 C30 32(8) 7_455 . . 2_565 ?
O3 Mn3 N11 C30 -86.7(3) 8 . . 2_565 ?
O3 Mn3 N11 C30 -176.7(3) . . . 2_565 ?
O3 Mn3 N11 C30 93.3(3) 7_455 . . 2_565 ?
O3 Mn3 N11 C30 3.3(3) 2_565 . . 2_565 ?
N11 Mn3 N11 C30 -148(8) 7_455 . . . ?
O3 Mn3 N11 C30 93.3(3) 8 . . . ?
O3 Mn3 N11 C30 3.3(3) . . . . ?
O3 Mn3 N11 C30 -86.7(3) 7_455 . . . ?
O3 Mn3 N11 C30 -176.7(3) 2_565 . . . ?
C5 N1 C1 C2 1.4(9) . . . . ?
Mn1 N1 C1 C2 -179.9(5) . . . . ?
N1 C1 C2 C3 -0.4(10) . . . . ?
C1 C2 C3 C4 0.0(10) . . . . ?
C2 C3 C4 C5 -0.6(9) . . . . ?
C1 N1 C5 C4 -2.0(8) . . . . ?
Mn1 N1 C5 C4 179.1(4) . . . . ?
C1 N1 C5 C6 178.7(5) . . . . ?
Mn1 N1 C5 C6 -0.2(5) . . . . ?
C3 C4 C5 N1 1.6(8) . . . . ?
C3 C4 C5 C6 -179.1(5) . . . . ?
N3 N2 C6 C5 -177.8(4) . . . . ?
Mn1 N2 C6 C5 13.0(6) . . . . ?
N3 N2 C6 C7 2.6(7) . . . . ?
Mn1 N2 C6 C7 -166.6(4) . . . . ?
N1 C5 C6 N2 -8.0(6) . . . . ?
C4 C5 C6 N2 172.7(5) . . . . ?
N1 C5 C6 C7 171.7(5) . . . . ?
C4 C5 C6 C7 -7.6(8) . . . . ?
Mn1 O1 C8 N3 -6.6(6) . . . . ?
Mn2 O1 C8 N3 169.1(4) . . . . ?
Mn1 O1 C8 C9 172.5(3) . . . . ?
Mn2 O1 C8 C9 -11.7(5) . . . . ?
N2 N3 C8 O1 3.9(7) . . . . ?
N2 N3 C8 C9 -175.3(4) . . . . ?
C13 N4 C9 C10 2.2(8) . . . . ?
Mn2 N4 C9 C10 -175.7(5) . . . . ?
C13 N4 C9 C8 -178.5(4) . . . . ?
Mn2 N4 C9 C8 3.6(5) . . . . ?
O1 C8 C9 N4 5.5(6) . . . . ?
N3 C8 C9 N4 -175.2(4) . . . . ?
O1 C8 C9 C10 -175.2(6) . . . . ?
N3 C8 C9 C10 4.0(8) . . . . ?
N4 C9 C10 C11 -0.5(10) . . . . ?
C8 C9 C10 C11 -179.8(6) . . . . ?
C9 C10 C11 C12 -1.1(12) . . . . ?
C10 C11 C12 C13 1.1(12) . . . . ?
C9 N4 C13 C12 -2.1(8) . . . . ?
Mn2 N4 C13 C12 175.8(5) . . . . ?
C9 N4 C13 C14 176.8(4) . . . . ?
Mn2 N4 C13 C14 -5.3(6) . . . . ?
C11 C12 C13 N4 0.5(10) . . . . ?
C11 C12 C13 C14 -178.3(6) . . . . ?
N6 N5 C14 O2 2.4(7) . . . . ?
N6 N5 C14 C13 -179.2(4) . . . . ?
Mn1 O2 C14 N5 -12.8(7) 7_455 . . . ?
Mn2 O2 C14 N5 177.2(4) . . . . ?
Mn1 O2 C14 C13 168.8(3) 7_455 . . . ?
Mn2 O2 C14 C13 -1.2(6) . . . . ?
N4 C13 C14 N5 -174.4(5) . . . . ?
C12 C13 C14 N5 4.5(8) . . . . ?
N4 C13 C14 O2 4.2(7) . . . . ?
C12 C13 C14 O2 -176.9(6) . . . . ?
N5 N6 C15 C16 2.9(8) . . . . ?
Mn1 N6 C15 C16 -171.4(5) 7_455 . . . ?
N5 N6 C15 C17 180.0(4) . . . . ?
Mn1 N6 C15 C17 5.7(6) 7_455 . . . ?
C21 N7 C17 C18 0.4(8) . . . . ?
Mn1 N7 C17 C18 -175.2(4) 7_455 . . . ?
C21 N7 C17 C15 -178.4(5) . . . . ?
Mn1 N7 C17 C15 5.9(6) 7_455 . . . ?
N6 C15 C17 N7 -7.5(7) . . . . ?
C16 C15 C17 N7 169.7(5) . . . . ?
N6 C15 C17 C18 173.6(5) . . . . ?
C16 C15 C17 C18 -9.2(8) . . . . ?
N7 C17 C18 C19 -0.8(9) . . . . ?
C15 C17 C18 C19 178.0(6) . . . . ?
C17 C18 C19 C20 0.1(10) . . . . ?
C18 C19 C20 C21 0.9(11) . . . . ?
C17 N7 C21 C20 0.7(10) . . . . ?
Mn1 N7 C21 C20 175.9(5) 7_455 . . . ?
C19 C20 C21 N7 -1.3(11) . . . . ?
C26 N8 C22 C23 -2.6(10) . . . . ?
Mn2 N8 C22 C23 171.8(5) . . . . ?
N8 C22 C23 C24 1.3(11) . . . . ?
C22 C23 C24 C25 1.5(10) . . . . ?
C23 C24 C25 C26 -2.7(10) . . . . ?
C22 N8 C26 C25 1.2(8) . . . . ?
Mn2 N8 C26 C25 -173.7(4) . . . . ?
C22 N8 C26 C27 -179.6(5) . . . . ?
Mn2 N8 C26 C27 5.5(6) . . . . ?
C24 C25 C26 N8 1.4(9) . . . . ?
C24 C25 C26 C27 -177.7(5) . . . . ?
N10 N9 C27 C28 -1.9(8) . . . . ?
Mn2 N9 C27 C28 172.1(4) . . . . ?
N10 N9 C27 C26 -178.9(4) . . . . ?
Mn2 N9 C27 C26 -4.8(6) . . . . ?
N8 C26 C27 N9 -0.8(7) . . . . ?
C25 C26 C27 N9 178.3(5) . . . . ?
N8 C26 C27 C28 -177.9(5) . . . . ?
C25 C26 C27 C28 1.3(8) . . . . ?
N9 N10 C29 O3 -3.4(7) . . . . ?
N9 N10 C29 C30 178.1(4) . . . . ?
Mn2 O3 C29 N10 11.2(7) . . . . ?
Mn3 O3 C29 N10 -171.5(4) . . . . ?
Mn2 O3 C29 C30 -170.3(3) . . . . ?
Mn3 O3 C29 C30 7.0(6) . . . . ?
C30 N11 C30 C31 0.2(4) 2_565 . . . ?
Mn3 N11 C30 C31 -179.8(4) . . . . ?
C30 N11 C30 C29 179.0(5) 2_565 . . . ?
Mn3 N11 C30 C29 -1.0(5) . . . . ?
N10 C29 C30 N11 174.8(4) . . . . ?
O3 C29 C30 N11 -3.9(6) . . . . ?
N10 C29 C30 C31 -6.4(8) . . . . ?
O3 C29 C30 C31 174.9(5) . . . . ?
N11 C30 C31 C32 -0.3(8) . . . . ?
C29 C30 C31 C32 -179.0(4) . . . . ?
C30 C31 C32 C31 0.2(4) . . . 2_565 ?
